data_7058950
loop_
_publ_author_name
'Stierstorfer, Joerg'
'Wurzenberger, Maximilian Hans Horst'
'Lommel, Marcus'
'Gruhne, Michael S.'
'Szimhardt, Norbert'
'Bissinger, Benjamin'

_publ_section_title
;
 Synthesis and Comparison of Copper(II) Complexes with various
 N-Aminotetrazole Ligands Involving Trinitrophenol Anions
;
_journal_name_full 'New Journal of Chemistry'
_journal_paper_doi 10.1039/C9NJ03937F
_journal_year 2019
_chemical_formula_moiety 'C10 H16 Cu N13 O11, C6 H2 N3 O9'
_chemical_formula_sum 'C16 H18 Cu N16 O20'
_chemical_formula_weight 818.00
_chemical_name_common 'copper(II) 1-AMT trinitrophloroglucinate hydrate'
_space_group_IT_number 14
_space_group_name_Hall '-P 2yn'
_space_group_name_H-M_alt 'P 1 21/n 1'
_symmetry_cell_setting monoclinic
_symmetry_Int_Tables_number 14
_symmetry_space_group_name_Hall '-P 2yn'
_symmetry_space_group_name_H-M 'P 1 21/n 1'
_atom_sites_solution_hydrogens mixed
_atom_sites_solution_primary difmap
_audit_creation_method SHELXL-2018/3
_audit_update_record
;
2019-08-26 deposited with the CCDC.    2019-10-28 downloaded from the CCDC.
;
_cell_angle_alpha 90
_cell_angle_beta 108.8360(10)
_cell_angle_gamma 90
_cell_formula_units_Z 4
_cell_length_a 19.3734(7)
_cell_length_b 7.3825(3)
_cell_length_c 20.6095(8)
_cell_measurement_reflns_used 9909
_cell_measurement_temperature 111(2)
_cell_measurement_theta_max 26.3761
_cell_measurement_theta_min 2.9502
_cell_volume 2789.80(19)
_computing_cell_refinement 'APEX2 v2012.4-3 (Bruker AXS)'
_computing_data_collection 'Bruker Instrument Service v3.0.21'
_computing_data_reduction 'SAINT V8.18C (Bruker AXS Inc., 2011)'
_computing_molecular_graphics 'Diamond 2.1c, Crystal Impact GbR'
_computing_publication_material 'enCIFer 1.5.1 (CCDC 2014)'
_computing_structure_refinement 'SHELXL-2018/3 (Sheldrick, 2018)'
_computing_structure_solution SIR-92
_diffrn_ambient_temperature 111(2)
_diffrn_detector_area_resol_mean 7.3910
_diffrn_measured_fraction_theta_full 0.998
_diffrn_measured_fraction_theta_max 0.999
_diffrn_measurement_device_type 'D8 Venture'
_diffrn_measurement_method 'mix of omega and phi scans'
_diffrn_radiation_type MoK\a
_diffrn_radiation_wavelength 0.71073
_diffrn_reflns_av_R_equivalents 0.0442
_diffrn_reflns_av_unetI/netI 0.0255
_diffrn_reflns_Laue_measured_fraction_full 0.998
_diffrn_reflns_Laue_measured_fraction_max 0.999
_diffrn_reflns_limit_h_max 24
_diffrn_reflns_limit_h_min -24
_diffrn_reflns_limit_k_max 9
_diffrn_reflns_limit_k_min -9
_diffrn_reflns_limit_l_max 25
_diffrn_reflns_limit_l_min -25
_diffrn_reflns_number 44649
_diffrn_reflns_point_group_measured_fraction_full 0.998
_diffrn_reflns_point_group_measured_fraction_max 0.999
_diffrn_reflns_theta_full 25.242
_diffrn_reflns_theta_max 26.372
_diffrn_reflns_theta_min 2.950
_diffrn_source 'rotating anode generator'
_exptl_absorpt_coefficient_mu 0.909
_exptl_absorpt_correction_T_max 0.7454
_exptl_absorpt_correction_T_min 0.7031
_exptl_absorpt_correction_type multi-scan
_exptl_absorpt_process_details
;
SADABS-2016/2 - Bruker AXS area detector scaling and absorption correction
;
_exptl_crystal_colour green
_exptl_crystal_density_diffrn 1.948
_exptl_crystal_density_method 'not measured'
_exptl_crystal_description rod
_exptl_crystal_F_000 1660
_exptl_crystal_size_max 0.100
_exptl_crystal_size_mid 0.030
_exptl_crystal_size_min 0.020
_refine_diff_density_max 0.397
_refine_diff_density_min -0.440
_refine_diff_density_rms 0.063
_refine_ls_extinction_method none
_refine_ls_goodness_of_fit_ref 1.061
_refine_ls_hydrogen_treatment mixed
_refine_ls_matrix_type full
_refine_ls_number_parameters 528
_refine_ls_number_reflns 5708
_refine_ls_number_restraints 0
_refine_ls_restrained_S_all 1.061
_refine_ls_R_factor_all 0.0402
_refine_ls_R_factor_gt 0.0321
_refine_ls_shift/su_max 0.002
_refine_ls_shift/su_mean 0.000
_refine_ls_structure_factor_coef Fsqd
_refine_ls_weighting_details 'w=1/[\s^2^(Fo^2^)+(0.0307P)^2^+3.1777P] where P=(Fo^2^+2Fc^2^)/3'
_refine_ls_weighting_scheme calc
_refine_ls_wR_factor_gt 0.0726
_refine_ls_wR_factor_ref 0.0759
_reflns_Friedel_coverage 0.000
_reflns_number_gt 4968
_reflns_number_total 5708
_reflns_threshold_expression 'I > 2\s(I)'
_cod_data_source_file c9nj03937f2.cif
_cod_data_source_block xv324
_cod_depositor_comments
;
The following automatic conversions were performed:

'_exptl_absorpt_correction_type' value 'Multi-Scan' changed to
'multi-scan' according to
/home/data/users/saulius/crontab/automatic-downloads/rss-feeds/RSC/lib/dictionaries/cif_core.dic
dictionary named 'cif_core.dic' version 2.4.2 from 2011-04-26.

Automatic conversion script
Id: cif_fix_values 4973 2017-02-22 13:04:09Z antanas 
;
_cod_original_sg_symbol_H-M 'P 21/n'
_cod_database_code 7058950
_shelx_space_group_comment
;
The symmetry employed for this shelxl refinement is uniquely defined
by the following loop, which should always be used as a source of
symmetry information in preference to the above space-group names.
They are only intended as comments.
;
_shelx_estimated_absorpt_t_min 0.915
_shelx_estimated_absorpt_t_max 0.982

loop_
_space_group_symop_operation_xyz
'x, y, z'
'-x+1/2, y+1/2, -z+1/2'
'-x, -y, -z'
'x-1/2, -y-1/2, z-1/2'

loop_
_atom_site_label
_atom_site_type_symbol
_atom_site_fract_x
_atom_site_fract_y
_atom_site_fract_z
_atom_site_U_iso_or_equiv
_atom_site_adp_type
_atom_site_occupancy
_atom_site_site_symmetry_order
_atom_site_calc_flag
_atom_site_refinement_flags_posn
_atom_site_refinement_flags_adp
Cu1 Cu 0.50692(2) 0.48409(3) 0.18791(2) 0.01075(8) Uani 1 1 d . .
O1 O 0.39977(7) 0.4389(2) 0.15767(7) 0.0126(3) Uani 1 1 d . .
O2 O 0.45781(8) 0.6426(2) 0.07714(7) 0.0157(3) Uani 1 1 d . .
O3 O 0.42305(8) 0.5459(2) -0.02771(8) 0.0226(4) Uani 1 1 d . .
O4 O 0.28547(9) 0.5609(2) -0.08094(8) 0.0182(3) Uani 1 1 d . .
O5 O 0.15317(9) 0.4881(2) -0.12872(8) 0.0222(4) Uani 1 1 d . .
O6 O 0.09676(8) 0.3525(2) -0.06768(8) 0.0240(4) Uani 1 1 d . .
O7 O 0.15356(9) 0.3164(2) 0.06215(9) 0.0206(4) Uani 1 1 d . .
O8 O 0.24459(10) 0.4385(2) 0.20211(8) 0.0281(4) Uani 1 1 d . .
O9 O 0.30094(12) 0.1914(3) 0.19793(10) 0.0403(5) Uani 1 1 d . .
O10 O 0.55460(9) 0.3572(2) 0.28678(8) 0.0168(3) Uani 1 1 d . .
O11 O 0.61035(8) 0.5690(2) 0.19348(8) 0.0141(3) Uani 1 1 d . .
N1 N 0.45855(9) 0.9121(2) 0.29089(9) 0.0134(4) Uani 1 1 d . .
N2 N 0.50170(10) 0.9901(2) 0.25928(9) 0.0146(4) Uani 1 1 d . .
N3 N 0.52147(9) 0.8646(2) 0.22592(9) 0.0136(4) Uani 1 1 d . .
N4 N 0.49054(9) 0.7050(2) 0.23529(8) 0.0111(3) Uani 1 1 d . .
N5 N 0.42839(13) 1.0162(3) 0.33118(12) 0.0263(5) Uani 1 1 d . .
N6 N 0.55471(9) 0.0206(2) 0.10131(8) 0.0112(3) Uani 1 1 d . .
N7 N 0.48602(9) 0.0569(2) 0.06138(9) 0.0127(4) Uani 1 1 d . .
N8 N 0.46719(9) 0.2037(2) 0.08480(9) 0.0129(4) Uani 1 1 d . .
N9 N 0.52314(9) 0.2639(2) 0.13942(8) 0.0115(3) Uani 1 1 d . .
N10 N 0.59045(10) -0.1410(2) 0.09471(9) 0.0129(4) Uani 1 1 d . .
N11 N 0.41260(9) 0.5658(2) 0.02739(9) 0.0133(4) Uani 1 1 d . .
N12 N 0.15305(10) 0.4246(3) -0.07235(9) 0.0165(4) Uani 1 1 d . .
N13 N 0.27331(9) 0.3338(2) 0.17328(9) 0.0138(4) Uani 1 1 d . .
C1 C 0.45154(11) 0.7360(3) 0.27638(10) 0.0122(4) Uani 1 1 d . .
C2 C 0.40954(11) 0.6070(3) 0.30412(11) 0.0146(4) Uani 1 1 d . .
H2A H 0.414422 0.484639 0.287712 0.022 Uiso 1 1 calc R U
H2B H 0.357996 0.642138 0.288654 0.022 Uiso 1 1 calc R U
H2C H 0.428428 0.609018 0.354327 0.022 Uiso 1 1 calc R U
C3 C 0.57774(11) 0.1472(3) 0.14976(10) 0.0123(4) Uani 1 1 d . .
C4 C 0.65077(11) 0.1498(3) 0.20289(11) 0.0174(5) Uani 1 1 d . .
H4A H 0.683771 0.226019 0.187350 0.026 Uiso 1 1 calc R U
H4B H 0.670148 0.026178 0.210752 0.026 Uiso 1 1 calc R U
H4C H 0.646642 0.198798 0.245676 0.026 Uiso 1 1 calc R U
C5 C 0.34613(11) 0.4428(3) 0.10303(10) 0.0107(4) Uani 1 1 d . .
C6 C 0.34601(11) 0.5010(3) 0.03618(10) 0.0121(4) Uani 1 1 d . .
C7 C 0.28291(11) 0.4986(3) -0.02158(10) 0.0130(4) Uani 1 1 d . .
C8 C 0.21620(11) 0.4333(3) -0.01456(11) 0.0134(4) Uani 1 1 d . .
C9 C 0.21354(11) 0.3764(3) 0.05080(11) 0.0137(4) Uani 1 1 d . .
C10 C 0.27675(11) 0.3851(3) 0.10540(10) 0.0124(4) Uani 1 1 d . .
O12 O 0.32342(8) 0.9858(2) -0.00167(8) 0.0182(3) Uani 1 1 d . .
O13 O 0.23755(9) 1.1281(2) -0.12672(8) 0.0210(4) Uani 1 1 d . .
O14 O 0.18833(8) 0.8700(2) -0.16631(7) 0.0181(3) Uani 1 1 d . .
O15 O 0.07204(8) 0.9007(2) -0.11092(7) 0.0160(3) Uani 1 1 d . .
O16 O 0.01287(9) 0.6791(2) -0.03208(9) 0.0294(4) Uani 1 1 d . .
O17 O 0.02572(9) 0.8606(3) 0.05274(9) 0.0336(5) Uani 1 1 d . .
O18 O 0.16712(9) 0.7838(2) 0.12554(8) 0.0182(3) Uani 1 1 d . .
O19 O 0.30361(8) 0.8116(2) 0.17936(7) 0.0180(3) Uani 1 1 d . .
O20 O 0.37117(8) 0.9245(2) 0.12421(8) 0.0184(3) Uani 1 1 d . .
N14 N 0.20897(9) 0.9842(3) -0.12033(9) 0.0144(4) Uani 1 1 d . .
N15 N 0.04818(9) 0.7891(3) 0.01003(9) 0.0165(4) Uani 1 1 d . .
N16 N 0.30985(9) 0.8742(2) 0.12524(9) 0.0130(4) Uani 1 1 d . .
C11 C 0.25820(11) 0.9420(3) 0.00295(11) 0.0129(4) Uani 1 1 d . .
C12 C 0.19853(11) 0.9413(3) -0.05527(10) 0.0127(4) Uani 1 1 d . .
C13 C 0.12546(11) 0.8914(3) -0.05769(11) 0.0131(4) Uani 1 1 d . .
C14 C 0.12010(11) 0.8388(3) 0.00774(11) 0.0129(4) Uani 1 1 d . .
C15 C 0.17810(11) 0.8358(3) 0.06819(10) 0.0123(4) Uani 1 1 d . .
C16 C 0.24897(11) 0.8871(3) 0.06619(10) 0.0122(4) Uani 1 1 d . .
H5B H 0.3850(18) 1.035(4) 0.3128(15) 0.032(8) Uiso 1 1 d . .
H11A H 0.6366(16) 0.588(4) 0.2349(16) 0.033(8) Uiso 1 1 d . .
H10A H 0.6182(15) -0.116(4) 0.0718(14) 0.026(7) Uiso 1 1 d . .
H10B H 0.5549(15) -0.209(4) 0.0678(13) 0.022(7) Uiso 1 1 d . .
H11B H 0.6123(17) 0.667(5) 0.1693(16) 0.042(9) Uiso 1 1 d . .
H5A H 0.453(2) 1.008(5) 0.373(2) 0.058(11) Uiso 1 1 d . .
H10D H 0.5584(17) 0.412(5) 0.3230(17) 0.043(9) Uiso 1 1 d . .
H10C H 0.5384(18) 0.262(5) 0.2915(17) 0.045(10) Uiso 1 1 d . .
H18A H 0.2066(17) 0.786(4) 0.1537(15) 0.035(9) Uiso 1 1 d . .
H7A H 0.1224(18) 0.309(4) 0.0265(17) 0.041(9) Uiso 1 1 d . .
H4D H 0.2414(18) 0.558(4) -0.1087(17) 0.044(9) Uiso 1 1 d . .
H12A H 0.3516(18) 0.988(4) 0.0340(17) 0.043(10) Uiso 1 1 d . .

loop_
_atom_site_aniso_label
_atom_site_aniso_U_11
_atom_site_aniso_U_22
_atom_site_aniso_U_33
_atom_site_aniso_U_23
_atom_site_aniso_U_13
_atom_site_aniso_U_12
Cu1 0.00989(13) 0.01136(13) 0.01015(13) -0.00166(10) 0.00206(9) -0.00050(10)
O1 0.0102(7) 0.0156(7) 0.0107(7) -0.0011(6) 0.0014(6) -0.0012(6)
O2 0.0129(7) 0.0157(8) 0.0171(8) -0.0007(6) 0.0029(6) -0.0045(6)
O3 0.0162(8) 0.0406(10) 0.0129(8) 0.0022(7) 0.0071(6) -0.0002(7)
O4 0.0147(8) 0.0266(9) 0.0108(7) 0.0047(7) 0.0005(6) -0.0022(7)
O5 0.0194(8) 0.0262(9) 0.0152(8) 0.0056(7) -0.0024(6) -0.0030(7)
O6 0.0109(8) 0.0335(10) 0.0244(9) -0.0007(7) 0.0012(6) -0.0080(7)
O7 0.0115(8) 0.0301(9) 0.0195(9) -0.0002(7) 0.0043(7) -0.0068(7)
O8 0.0375(10) 0.0307(10) 0.0223(9) 0.0001(8) 0.0183(8) 0.0097(8)
O9 0.0748(15) 0.0238(10) 0.0325(10) 0.0153(8) 0.0316(10) 0.0193(10)
O10 0.0239(9) 0.0126(8) 0.0120(8) 0.0005(7) 0.0030(7) -0.0014(7)
O11 0.0135(8) 0.0160(8) 0.0116(8) 0.0002(6) 0.0022(6) -0.0012(6)
N1 0.0124(9) 0.0142(9) 0.0126(8) -0.0007(7) 0.0024(7) 0.0024(7)
N2 0.0141(9) 0.0131(9) 0.0144(9) 0.0010(7) 0.0013(7) -0.0001(7)
N3 0.0146(9) 0.0110(9) 0.0138(9) 0.0005(7) 0.0026(7) -0.0021(7)
N4 0.0116(8) 0.0122(8) 0.0087(8) 0.0000(7) 0.0020(7) -0.0006(7)
N5 0.0238(12) 0.0303(12) 0.0234(11) -0.0108(10) 0.0058(9) 0.0120(10)
N6 0.0112(8) 0.0122(9) 0.0102(8) 0.0005(7) 0.0033(7) 0.0002(7)
N7 0.0110(8) 0.0154(9) 0.0110(8) 0.0001(7) 0.0027(7) 0.0005(7)
N8 0.0118(8) 0.0153(9) 0.0102(8) -0.0004(7) 0.0016(7) -0.0007(7)
N9 0.0101(8) 0.0149(9) 0.0094(8) -0.0002(7) 0.0031(7) -0.0012(7)
N10 0.0130(9) 0.0117(9) 0.0152(9) -0.0021(7) 0.0061(8) 0.0003(7)
N11 0.0111(9) 0.0150(9) 0.0133(9) 0.0037(7) 0.0033(7) 0.0022(7)
N12 0.0145(9) 0.0147(9) 0.0176(9) -0.0019(8) 0.0015(7) 0.0010(7)
N13 0.0129(9) 0.0154(9) 0.0131(9) -0.0004(7) 0.0042(7) -0.0035(7)
C1 0.0091(9) 0.0152(10) 0.0094(9) 0.0001(8) -0.0009(8) 0.0015(8)
C2 0.0119(10) 0.0193(11) 0.0127(10) 0.0018(9) 0.0042(8) 0.0003(9)
C3 0.0135(10) 0.0139(10) 0.0102(9) -0.0001(8) 0.0049(8) -0.0026(8)
C4 0.0122(10) 0.0197(11) 0.0166(11) -0.0052(9) -0.0006(8) 0.0008(9)
C5 0.0107(10) 0.0086(9) 0.0122(10) -0.0021(8) 0.0028(8) 0.0016(8)
C6 0.0101(10) 0.0122(10) 0.0148(10) -0.0011(8) 0.0052(8) -0.0008(8)
C7 0.0147(10) 0.0108(10) 0.0135(10) 0.0000(8) 0.0047(8) 0.0018(8)
C8 0.0108(10) 0.0133(10) 0.0140(10) -0.0025(8) 0.0012(8) -0.0003(8)
C9 0.0120(10) 0.0123(10) 0.0175(11) -0.0020(8) 0.0058(8) -0.0002(8)
C10 0.0140(10) 0.0125(10) 0.0124(10) 0.0000(8) 0.0064(8) -0.0001(8)
O12 0.0096(7) 0.0312(9) 0.0128(8) 0.0031(7) 0.0020(6) -0.0047(7)
O13 0.0216(8) 0.0232(9) 0.0182(8) 0.0057(7) 0.0063(7) -0.0050(7)
O14 0.0203(8) 0.0219(8) 0.0112(7) -0.0009(6) 0.0037(6) 0.0035(7)
O15 0.0113(7) 0.0222(8) 0.0115(7) 0.0015(6) -0.0004(6) -0.0018(6)
O16 0.0226(9) 0.0311(10) 0.0324(10) -0.0070(8) 0.0061(8) -0.0147(8)
O17 0.0195(9) 0.0553(13) 0.0319(10) -0.0122(9) 0.0164(8) -0.0059(9)
O18 0.0152(8) 0.0270(9) 0.0124(7) 0.0073(7) 0.0045(6) -0.0016(7)
O19 0.0196(8) 0.0230(8) 0.0103(7) 0.0064(6) 0.0031(6) 0.0014(7)
O20 0.0102(7) 0.0287(9) 0.0149(7) 0.0010(7) 0.0022(6) -0.0012(7)
N14 0.0097(8) 0.0195(10) 0.0126(8) 0.0027(8) 0.0018(7) 0.0027(7)
N15 0.0107(9) 0.0216(10) 0.0160(9) 0.0045(8) 0.0026(7) -0.0014(8)
N16 0.0134(9) 0.0135(9) 0.0115(8) -0.0002(7) 0.0032(7) 0.0025(7)
C11 0.0127(10) 0.0123(10) 0.0142(10) -0.0002(8) 0.0050(8) -0.0007(8)
C12 0.0141(10) 0.0137(10) 0.0103(10) 0.0009(8) 0.0042(8) 0.0002(8)
C13 0.0122(10) 0.0123(10) 0.0140(10) -0.0008(8) 0.0030(8) 0.0017(8)
C14 0.0107(10) 0.0130(10) 0.0153(10) 0.0000(8) 0.0049(8) -0.0011(8)
C15 0.0139(10) 0.0104(10) 0.0132(10) 0.0001(8) 0.0053(8) 0.0008(8)
C16 0.0119(10) 0.0116(10) 0.0107(10) 0.0002(8) 0.0006(8) 0.0004(8)

loop_
_atom_type_symbol
_atom_type_description
_atom_type_scat_dispersion_real
_atom_type_scat_dispersion_imag
_atom_type_scat_source
C C 0.0033 0.0016 'International Tables Vol C Tables 4.2.6.8 and 6.1.1.4'
Cu Cu 0.3201 1.2651 'International Tables Vol C Tables 4.2.6.8 and 6.1.1.4'
N N 0.0061 0.0033 'International Tables Vol C Tables 4.2.6.8 and 6.1.1.4'
O O 0.0106 0.0060 'International Tables Vol C Tables 4.2.6.8 and 6.1.1.4'
H H 0.0000 0.0000 'International Tables Vol C Tables 4.2.6.8 and 6.1.1.4'

loop_
_geom_angle_atom_site_label_1
_geom_angle_atom_site_label_2
_geom_angle_atom_site_label_3
_geom_angle
N4 Cu1 N9 179.38(7)
N4 Cu1 O1 88.60(6)
N9 Cu1 O1 91.35(6)
N4 Cu1 O11 91.70(7)
N9 Cu1 O11 88.18(6)
O1 Cu1 O11 163.97(6)
N4 Cu1 O10 88.83(7)
N9 Cu1 O10 91.77(7)
O1 Cu1 O10 107.90(6)
O11 Cu1 O10 88.14(6)
C5 O1 Cu1 138.53(13)
C7 O4 H4D 106(2)
C9 O7 H7A 108(2)
Cu1 O10 H10D 121(2)
Cu1 O10 H10C 116(2)
H10D O10 H10C 104(3)
Cu1 O11 H11A 111.1(19)
Cu1 O11 H11B 116(2)
H11A O11 H11B 108(3)
C1 N1 N2 110.11(17)
C1 N1 N5 129.9(2)
N2 N1 N5 119.98(18)
N3 N2 N1 106.86(16)
N2 N3 N4 109.09(16)
C1 N4 N3 107.98(17)
C1 N4 Cu1 132.37(15)
N3 N4 Cu1 119.63(12)
N1 N5 H5B 113(2)
N1 N5 H5A 112(2)
H5B N5 H5A 130(3)
C3 N6 N7 110.10(17)
C3 N6 N10 127.56(17)
N7 N6 N10 121.95(16)
N8 N7 N6 106.38(16)
N7 N8 N9 109.80(16)
C3 N9 N8 107.57(17)
C3 N9 Cu1 134.27(14)
N8 N9 Cu1 118.05(13)
N6 N10 H10A 106.8(19)
N6 N10 H10B 103.6(17)
H10A N10 H10B 107(2)
O3 N11 O2 122.25(17)
O3 N11 C6 119.94(17)
O2 N11 C6 117.80(16)
O6 N12 O5 119.70(18)
O6 N12 C8 119.88(18)
O5 N12 C8 120.42(18)
O8 N13 O9 123.80(19)
O8 N13 C10 118.04(18)
O9 N13 C10 118.13(18)
N4 C1 N1 105.95(18)
N4 C1 C2 129.28(19)
N1 C1 C2 124.75(19)
C1 C2 H2A 109.5
C1 C2 H2B 109.5
H2A C2 H2B 109.5
C1 C2 H2C 109.5
H2A C2 H2C 109.5
H2B C2 H2C 109.5
N9 C3 N6 106.13(17)
N9 C3 C4 129.14(19)
N6 C3 C4 124.73(19)
C3 C4 H4A 109.5
C3 C4 H4B 109.5
H4A C4 H4B 109.5
C3 C4 H4C 109.5
H4A C4 H4C 109.5
H4B C4 H4C 109.5
O1 C5 C10 118.44(18)
O1 C5 C6 127.31(18)
C10 C5 C6 114.26(18)
C7 C6 N11 117.84(18)
C7 C6 C5 122.59(18)
N11 C6 C5 119.56(18)
O4 C7 C6 119.83(19)
O4 C7 C8 121.05(19)
C6 C7 C8 119.09(18)
N12 C8 C9 119.93(18)
N12 C8 C7 119.82(19)
C9 C8 C7 120.26(18)
O7 C9 C10 118.01(19)
O7 C9 C8 124.22(19)
C10 C9 C8 117.76(18)
C9 C10 C5 126.00(19)
C9 C10 N13 117.75(18)
C5 C10 N13 116.24(17)
C11 O12 H12A 110(2)
C15 O18 H18A 105(2)
O13 N14 O14 123.73(18)
O13 N14 C12 119.36(17)
O14 N14 C12 116.91(17)
O17 N15 O16 123.41(19)
O17 N15 C14 118.82(18)
O16 N15 C14 117.76(18)
O19 N16 O20 119.42(17)
O19 N16 C16 120.32(17)
O20 N16 C16 120.26(17)
O12 C11 C12 119.18(19)
O12 C11 C16 122.18(19)
C12 C11 C16 118.56(18)
C11 C12 C13 124.73(19)
C11 C12 N14 118.49(18)
C13 C12 N14 116.69(17)
O15 C13 C14 123.40(19)
O15 C13 C12 122.84(19)
C14 C13 C12 113.70(18)
C15 C14 C13 124.42(19)
C15 C14 N15 118.32(18)
C13 C14 N15 117.24(18)
O18 C15 C14 119.42(19)
O18 C15 C16 122.16(19)
C14 C15 C16 118.41(18)
N16 C16 C11 119.59(18)
N16 C16 C15 120.16(18)
C11 C16 C15 120.16(18)

loop_
_geom_bond_atom_site_label_1
_geom_bond_atom_site_label_2
_geom_bond_distance
Cu1 N4 1.9785(17)
Cu1 N9 1.9858(17)
Cu1 O1 1.9934(14)
Cu1 O11 2.0673(15)
Cu1 O10 2.1604(16)
O1 C5 1.262(2)
O2 N11 1.249(2)
O3 N11 1.225(2)
O4 C7 1.323(3)
O4 H4D 0.86(3)
O5 N12 1.253(2)
O6 N12 1.245(2)
O7 C9 1.333(3)
O7 H7A 0.79(3)
O8 N13 1.214(2)
O9 N13 1.215(2)
O10 H10D 0.83(3)
O10 H10C 0.79(4)
O11 H11A 0.85(3)
O11 H11B 0.88(3)
N1 C1 1.331(3)
N1 N2 1.344(2)
N1 N5 1.391(3)
N2 N3 1.284(3)
N3 N4 1.363(2)
N4 C1 1.324(3)
N5 H5B 0.81(3)
N5 H5A 0.85(4)
N6 C3 1.335(3)
N6 N7 1.346(2)
N6 N10 1.408(2)
N7 N8 1.287(2)
N8 N9 1.361(2)
N9 C3 1.327(3)
N10 H10A 0.84(3)
N10 H10B 0.89(3)
N11 C6 1.441(3)
N12 C8 1.407(3)
N13 C10 1.471(3)
C1 C2 1.482(3)
C2 H2A 0.9800
C2 H2B 0.9800
C2 H2C 0.9800
C3 C4 1.484(3)
C4 H4A 0.9800
C4 H4B 0.9800
C4 H4C 0.9800
C5 C10 1.426(3)
C5 C6 1.442(3)
C6 C7 1.404(3)
C7 C8 1.430(3)
C8 C9 1.428(3)
C9 C10 1.371(3)
O12 C11 1.337(3)
O12 H12A 0.76(3)
O13 N14 1.225(2)
O14 N14 1.234(2)
O15 C13 1.243(3)
O16 N15 1.224(2)
O17 N15 1.221(2)
O18 C15 1.324(2)
O18 H18A 0.80(3)
O19 N16 1.249(2)
O20 N16 1.251(2)
N14 C12 1.454(3)
N15 C14 1.456(3)
N16 C16 1.398(3)
C11 C12 1.371(3)
C11 C16 1.430(3)
C12 C13 1.448(3)
C13 C14 1.439(3)
C14 C15 1.382(3)
C15 C16 1.438(3)

loop_
_geom_hbond_atom_site_label_D
_geom_hbond_atom_site_label_H
_geom_hbond_atom_site_label_A
_geom_hbond_distance_DH
_geom_hbond_distance_HA
_geom_hbond_distance_DA
_geom_hbond_angle_DHA
C2 H2A O1 0.98 2.62 3.212(3) 118.7

loop_
_geom_torsion_atom_site_label_1
_geom_torsion_atom_site_label_2
_geom_torsion_atom_site_label_3
_geom_torsion_atom_site_label_4
_geom_torsion
C1 N1 N2 N3 -0.3(2)
N5 N1 N2 N3 -179.79(18)
N1 N2 N3 N4 0.6(2)
N2 N3 N4 C1 -0.7(2)
N2 N3 N4 Cu1 177.76(13)
C3 N6 N7 N8 0.2(2)
N10 N6 N7 N8 173.58(17)
N6 N7 N8 N9 0.3(2)
N7 N8 N9 C3 -0.7(2)
N7 N8 N9 Cu1 -177.47(12)
N3 N4 C1 N1 0.5(2)
Cu1 N4 C1 N1 -177.68(14)
N3 N4 C1 C2 -177.70(19)
Cu1 N4 C1 C2 4.1(3)
N2 N1 C1 N4 -0.2(2)
N5 N1 C1 N4 179.3(2)
N2 N1 C1 C2 178.15(18)
N5 N1 C1 C2 -2.4(3)
N8 N9 C3 N6 0.7(2)
Cu1 N9 C3 N6 176.81(14)
N8 N9 C3 C4 -179.6(2)
Cu1 N9 C3 C4 -3.6(3)
N7 N6 C3 N9 -0.6(2)
N10 N6 C3 N9 -173.52(18)
N7 N6 C3 C4 179.78(19)
N10 N6 C3 C4 6.8(3)
Cu1 O1 C5 C10 175.58(14)
Cu1 O1 C5 C6 -4.7(3)
O3 N11 C6 C7 -30.3(3)
O2 N11 C6 C7 149.13(19)
O3 N11 C6 C5 150.2(2)
O2 N11 C6 C5 -30.4(3)
O1 C5 C6 C7 179.6(2)
C10 C5 C6 C7 -0.7(3)
O1 C5 C6 N11 -0.9(3)
C10 C5 C6 N11 178.81(18)
N11 C6 C7 O4 -2.4(3)
C5 C6 C7 O4 177.12(19)
N11 C6 C7 C8 179.38(18)
C5 C6 C7 C8 -1.1(3)
O6 N12 C8 C9 -6.4(3)
O5 N12 C8 C9 174.03(19)
O6 N12 C8 C7 173.39(19)
O5 N12 C8 C7 -6.2(3)
O4 C7 C8 N12 3.8(3)
C6 C7 C8 N12 -177.96(19)
O4 C7 C8 C9 -176.39(19)
C6 C7 C8 C9 1.8(3)
N12 C8 C9 O7 -1.2(3)
C7 C8 C9 O7 179.0(2)
N12 C8 C9 C10 179.13(19)
C7 C8 C9 C10 -0.7(3)
O7 C9 C10 C5 179.0(2)
C8 C9 C10 C5 -1.4(3)
O7 C9 C10 N13 -2.2(3)
C8 C9 C10 N13 177.45(18)
O1 C5 C10 C9 -178.2(2)
C6 C5 C10 C9 2.0(3)
O1 C5 C10 N13 3.0(3)
C6 C5 C10 N13 -176.83(17)
O8 N13 C10 C9 -73.9(3)
O9 N13 C10 C9 107.9(2)
O8 N13 C10 C5 105.0(2)
O9 N13 C10 C5 -73.2(3)
O12 C11 C12 C13 178.1(2)
C16 C11 C12 C13 1.1(3)
O12 C11 C12 N14 1.5(3)
C16 C11 C12 N14 -175.48(18)
O13 N14 C12 C11 -56.2(3)
O14 N14 C12 C11 123.4(2)
O13 N14 C12 C13 126.9(2)
O14 N14 C12 C13 -53.5(3)
C11 C12 C13 O15 176.5(2)
N14 C12 C13 O15 -6.9(3)
C11 C12 C13 C14 -0.7(3)
N14 C12 C13 C14 175.94(18)
O15 C13 C14 C15 -176.8(2)
C12 C13 C14 C15 0.4(3)
O15 C13 C14 N15 1.9(3)
C12 C13 C14 N15 179.08(18)
O17 N15 C14 C15 49.9(3)
O16 N15 C14 C15 -131.2(2)
O17 N15 C14 C13 -128.8(2)
O16 N15 C14 C13 50.0(3)
C13 C14 C15 O18 -179.5(2)
N15 C14 C15 O18 1.8(3)
C13 C14 C15 C16 -0.5(3)
N15 C14 C15 C16 -179.21(18)
O19 N16 C16 C11 -173.80(19)
O20 N16 C16 C11 5.8(3)
O19 N16 C16 C15 2.8(3)
O20 N16 C16 C15 -177.60(18)
O12 C11 C16 N16 -1.4(3)
C12 C11 C16 N16 175.46(19)
O12 C11 C16 C15 -178.04(19)
C12 C11 C16 C15 -1.1(3)
O18 C15 C16 N16 3.3(3)
C14 C15 C16 N16 -175.70(19)
O18 C15 C16 C11 179.87(19)
C14 C15 C16 C11 0.9(3)

loop_
_cod_changelog_entry_id
_cod_changelog_entry_author
_cod_changelog_entry_date
_cod_changelog_entry_text
1 'Vaitkus, Antanas' 2022-06-28T18:40:00+03:00
;
 Removed the '_chemical_name_systematic' data item that had an incorrect value.
;
